data_7232988
loop_
_publ_author_name
'Schreck, Maximilian Hubert'
'Breitschwerdt, Lena'
'Marciniak, Henning'
'Holzapfel, Marco'
'Schmidt, David'
'Wuerthner, Frank'
'Lambert, Christoph'

_publ_section_title
;
 fs-ps Exciton dynamics in a stretched tetraphenylsquaraine polymer
;
_journal_name_full 'Physical Chemistry Chemical Physics'
_journal_paper_doi 10.1039/C9CP02900A
_journal_year 2019
_chemical_formula_moiety 'C61 H54 Br2 N4 O, 1.713 (C H2 Cl2)'
_chemical_formula_sum 'C62.71 H57.43 Br2 Cl3.43 N4 O'
_chemical_formula_weight 1164.48
_space_group_crystal_system monoclinic
_space_group_IT_number 14
_space_group_name_Hall '-P 2yn'
_space_group_name_H-M_alt 'P 1 21/n 1'
_symmetry_space_group_name_Hall '-P 2yn'
_symmetry_space_group_name_H-M 'P 1 21/n 1'
_atom_sites_solution_hydrogens geom
_audit_creation_method SHELXL-2016/6
_audit_update_record
;
2019-05-17 deposited with the CCDC.    2019-06-24 downloaded from the CCDC.
;
_cell_angle_alpha 90
_cell_angle_beta 93.8074(18)
_cell_angle_gamma 90
_cell_formula_units_Z 4
_cell_length_a 12.3578(5)
_cell_length_b 19.6171(8)
_cell_length_c 24.1612(9)
_cell_measurement_reflns_used 9162
_cell_measurement_temperature 100(2)
_cell_measurement_theta_max 72.29
_cell_measurement_theta_min 3.67
_cell_volume 5844.3(4)
_computing_cell_refinement 'Bruker SAINT'
_computing_data_collection 'Bruker APEX3'
_computing_data_reduction 'Bruker SAINT'
_computing_molecular_graphics 'Bruker SHELXTL'
_computing_publication_material 'Bruker SHELXTL'
_computing_structure_refinement 'SHELXL-2014 (Sheldrick 2014)'
_computing_structure_solution 'SHELXS-97 (Sheldrick 2008)'
_diffrn_ambient_temperature 100(2)
_diffrn_measured_fraction_theta_full 0.995
_diffrn_measured_fraction_theta_max 0.993
_diffrn_measurement_device_type Bruker-Kappa-D8Quest_Photon100
_diffrn_measurement_method omega_and_phi_scan
_diffrn_radiation_type CuK\a
_diffrn_radiation_wavelength 1.54178
_diffrn_reflns_av_R_equivalents 0.0434
_diffrn_reflns_av_unetI/netI 0.0221
_diffrn_reflns_Laue_measured_fraction_full 0.995
_diffrn_reflns_Laue_measured_fraction_max 0.993
_diffrn_reflns_limit_h_max 15
_diffrn_reflns_limit_h_min -15
_diffrn_reflns_limit_k_max 24
_diffrn_reflns_limit_k_min 0
_diffrn_reflns_limit_l_max 29
_diffrn_reflns_limit_l_min 0
_diffrn_reflns_number 11929
_diffrn_reflns_point_group_measured_fraction_full 0.995
_diffrn_reflns_point_group_measured_fraction_max 0.993
_diffrn_reflns_theta_full 67.679
_diffrn_reflns_theta_max 72.341
_diffrn_reflns_theta_min 2.904
_diffrn_source Cu/K(alpha)_ImuS_Microsource
_exptl_absorpt_coefficient_mu 3.535
_exptl_absorpt_correction_T_max 0.753555
_exptl_absorpt_correction_T_min 0.568870
_exptl_absorpt_correction_type multi-scan
_exptl_absorpt_process_details Bruker-TWINABS
_exptl_crystal_colour green
_exptl_crystal_density_diffrn 1.323
_exptl_crystal_description plate
_exptl_crystal_F_000 2392
_exptl_crystal_size_max 0.230
_exptl_crystal_size_mid 0.124
_exptl_crystal_size_min 0.037
_refine_diff_density_max 0.731
_refine_diff_density_min -0.562
_refine_diff_density_rms 0.076
_refine_ls_extinction_method none
_refine_ls_goodness_of_fit_ref 1.144
_refine_ls_hydrogen_treatment constr
_refine_ls_matrix_type full
_refine_ls_number_parameters 683
_refine_ls_number_reflns 11929
_refine_ls_number_restraints 5
_refine_ls_restrained_S_all 1.143
_refine_ls_R_factor_all 0.0413
_refine_ls_R_factor_gt 0.0395
_refine_ls_shift/su_max 0.001
_refine_ls_shift/su_mean 0.000
_refine_ls_structure_factor_coef Fsqd
_refine_ls_weighting_details 'w=1/[\s^2^(Fo^2^)+(0.0377P)^2^+13.6085P] where P=(Fo^2^+2Fc^2^)/3'
_refine_ls_weighting_scheme calc
_refine_ls_wR_factor_gt 0.1133
_refine_ls_wR_factor_ref 0.1147
_reflns_Friedel_coverage 0.000
_reflns_number_gt 11586
_reflns_number_total 11929
_reflns_threshold_expression 'I > 2\s(I)'
_cod_data_source_file c9cp02900a2.cif
_cod_data_source_block TP-SQB-2-Br2
_cod_database_code 7232988
_shelx_shelxl_version_number 2016/6
_shelx_space_group_comment
;
The symmetry employed for this shelxl refinement is uniquely defined
by the following loop, which should always be used as a source of
symmetry information in preference to the above space-group names.
They are only intended as comments.
;

loop_
_space_group_symop_operation_xyz
'x, y, z'
'-x+1/2, y+1/2, -z+1/2'
'-x, -y, -z'
'x-1/2, -y-1/2, z-1/2'

loop_
_atom_site_label
_atom_site_type_symbol
_atom_site_fract_x
_atom_site_fract_y
_atom_site_fract_z
_atom_site_U_iso_or_equiv
_atom_site_adp_type
_atom_site_occupancy
_atom_site_site_symmetry_order
_atom_site_calc_flag
_atom_site_refinement_flags_posn
_atom_site_refinement_flags_adp
_atom_site_refinement_flags_occupancy
_atom_site_disorder_assembly
_atom_site_disorder_group
Br1 Br 0.43712(3) 0.09214(2) -0.08549(2) 0.02224(10) Uani 1 1 d . . . . .
Br2 Br 0.44826(3) 0.09860(2) 0.57881(2) 0.02366(10) Uani 1 1 d . . . . .
O1 O 0.6174(2) 0.21754(13) 0.23774(11) 0.0221(6) Uani 1 1 d . . . . .
N1 N 0.6881(3) 0.21253(16) 0.11356(12) 0.0165(6) Uani 1 1 d . . . . .
N2 N 0.6595(3) 0.20780(15) 0.37877(12) 0.0156(6) Uani 1 1 d . . . . .
N3 N 0.8151(4) 0.49944(19) 0.16713(16) 0.0329(9) Uani 1 1 d . . . . .
N4 N 0.7482(4) 0.50343(18) 0.34518(15) 0.0300(8) Uani 1 1 d . . . . .
C1 C 0.6346(3) 0.17548(18) 0.06935(14) 0.0155(7) Uani 1 1 d . . . . .
C2 C 0.6331(3) 0.10572(18) 0.06072(15) 0.0181(7) Uani 1 1 d . . . . .
H2 H 0.671255 0.075315 0.085600 0.022 Uiso 1 1 calc R U . . .
C3 C 0.5728(3) 0.08226(18) 0.01377(15) 0.0179(7) Uani 1 1 d . . . . .
H3 H 0.569165 0.034720 0.006401 0.022 Uiso 1 1 calc R U . . .
C4 C 0.5182(3) 0.12714(19) -0.02219(15) 0.0170(7) Uani 1 1 d . . . . .
C5 C 0.5190(3) 0.19732(18) -0.01297(15) 0.0171(7) Uani 1 1 d . . . . .
H5 H 0.480161 0.227750 -0.037603 0.021 Uiso 1 1 calc R U . . .
C6 C 0.5787(3) 0.22061(17) 0.03358(14) 0.0144(7) Uani 1 1 d . . . . .
C7 C 0.5886(3) 0.29181(17) 0.05807(14) 0.0145(7) Uani 1 1 d . . . . .
C8 C 0.6654(3) 0.27880(19) 0.10956(15) 0.0156(7) Uani 1 1 d . . . . .
C9 C 0.6984(3) 0.33071(18) 0.14724(15) 0.0161(7) Uani 1 1 d . . . . .
H9 H 0.717838 0.373563 0.132524 0.019 Uiso 1 1 calc R U . . .
C10 C 0.7042(3) 0.32343(18) 0.20364(15) 0.0150(7) Uani 1 1 d . . . . .
C11 C 0.7232(3) 0.36981(19) 0.24996(14) 0.0162(7) Uani 1 1 d . . . . .
C12 C 0.6891(3) 0.32088(19) 0.28945(15) 0.0158(7) Uani 1 1 d . . . . .
C13 C 0.6635(3) 0.27256(19) 0.24320(14) 0.0165(7) Uani 1 1 d . . . . .
C14 C 0.6664(3) 0.32666(18) 0.34501(15) 0.0159(7) Uani 1 1 d . . . . .
H14 H 0.670601 0.371400 0.360056 0.019 Uiso 1 1 calc R U . . .
C15 C 0.6387(3) 0.27610(18) 0.38093(15) 0.0152(7) Uani 1 1 d . . . . .
C16 C 0.5738(3) 0.29169(18) 0.43180(14) 0.0165(7) Uani 1 1 d . . . . .
C17 C 0.5660(3) 0.22101(18) 0.45737(14) 0.0155(7) Uani 1 1 d . . . . .
C18 C 0.5162(3) 0.19979(19) 0.50369(15) 0.0177(7) Uani 1 1 d . . . . .
H18 H 0.482801 0.231542 0.526877 0.021 Uiso 1 1 calc R U . . .
C19 C 0.5162(3) 0.13053(19) 0.51539(15) 0.0178(7) Uani 1 1 d . . . . .
C20 C 0.5637(3) 0.08331(18) 0.48188(15) 0.0179(7) Uani 1 1 d . . . . .
H20 H 0.561744 0.036233 0.490979 0.021 Uiso 1 1 calc R U . . .
C21 C 0.6145(3) 0.10440(19) 0.43482(15) 0.0181(7) Uani 1 1 d . . . . .
H21 H 0.647575 0.072674 0.411476 0.022 Uiso 1 1 calc R U . . .
C22 C 0.6145(3) 0.17424(18) 0.42367(14) 0.0157(7) Uani 1 1 d . . . . .
C23 C 0.7540(3) 0.43803(19) 0.25353(16) 0.0181(7) Uani 1 1 d . . . . .
C24 C 0.7865(3) 0.47268(19) 0.20576(16) 0.0213(8) Uani 1 1 d . . . . .
C25 C 0.7527(3) 0.47462(19) 0.30385(16) 0.0199(8) Uani 1 1 d . . . . .
C31 C 0.6378(3) 0.34537(18) 0.02105(15) 0.0161(7) Uani 1 1 d . . . . .
C32 C 0.7021(3) 0.3249(2) -0.02163(16) 0.0211(8) Uani 1 1 d . . . . .
H32 H 0.712259 0.277656 -0.028408 0.025 Uiso 1 1 calc R U . . .
C33 C 0.7511(4) 0.3728(2) -0.05413(18) 0.0280(9) Uani 1 1 d . . . . .
H33 H 0.793843 0.358341 -0.083251 0.034 Uiso 1 1 calc R U . . .
C34 C 0.7375(4) 0.4421(2) -0.04386(17) 0.0281(9) Uani 1 1 d . . . . .
H34 H 0.771058 0.475087 -0.065833 0.034 Uiso 1 1 calc R U . . .
C35 C 0.6747(4) 0.4625(2) -0.00146(18) 0.0269(9) Uani 1 1 d . . . . .
H35 H 0.664754 0.509755 0.005342 0.032 Uiso 1 1 calc R U . . .
C36 C 0.6263(3) 0.41483(19) 0.03109(15) 0.0213(8) Uani 1 1 d . . . . .
H36 H 0.584763 0.429589 0.060564 0.026 Uiso 1 1 calc R U . . .
C41 C 0.4750(3) 0.30975(18) 0.07709(15) 0.0182(7) Uani 1 1 d . . . . .
C42 C 0.4017(3) 0.34645(19) 0.04264(16) 0.0208(8) Uani 1 1 d . . . . .
H42 H 0.423615 0.364441 0.008636 0.025 Uiso 1 1 calc R U . . .
C43 C 0.2969(3) 0.3569(2) 0.05772(19) 0.0271(9) Uani 1 1 d . . . . .
H43 H 0.247494 0.382123 0.033934 0.033 Uiso 1 1 calc R U . . .
C44 C 0.2632(3) 0.3310(2) 0.10700(19) 0.0297(10) Uani 1 1 d . . . . .
H44 H 0.191076 0.338329 0.116969 0.036 Uiso 1 1 calc R U . . .
C45 C 0.3358(4) 0.2942(2) 0.14181(18) 0.0294(9) Uani 1 1 d . . . . .
H45 H 0.313488 0.276501 0.175836 0.035 Uiso 1 1 calc R U . . .
C46 C 0.4410(3) 0.2833(2) 0.12673(16) 0.0227(8) Uani 1 1 d . . . . .
H46 H 0.490166 0.257732 0.150390 0.027 Uiso 1 1 calc R U . . .
C51 C 0.6355(3) 0.34385(19) 0.46913(15) 0.0169(7) Uani 1 1 d . . . . .
C52 C 0.6198(3) 0.41374(19) 0.46148(15) 0.0199(7) Uani 1 1 d . . . . .
H52 H 0.567386 0.429649 0.433935 0.024 Uiso 1 1 calc R U . . .
C53 C 0.6806(4) 0.4603(2) 0.49406(17) 0.0246(9) Uani 1 1 d . . . . .
H53 H 0.669367 0.507746 0.488568 0.030 Uiso 1 1 calc R U . . .
C54 C 0.7572(4) 0.4380(2) 0.53430(17) 0.0272(9) Uani 1 1 d . . . . .
H54 H 0.797681 0.469990 0.556747 0.033 Uiso 1 1 calc R U . . .
C55 C 0.7746(4) 0.3687(2) 0.54174(17) 0.0259(9) Uani 1 1 d . . . . .
H55 H 0.827725 0.353269 0.569123 0.031 Uiso 1 1 calc R U . . .
C56 C 0.7146(3) 0.3217(2) 0.50920(16) 0.0207(8) Uani 1 1 d . . . . .
H56 H 0.727508 0.274288 0.514276 0.025 Uiso 1 1 calc R U . . .
C61 C 0.4568(3) 0.31284(18) 0.41318(16) 0.0190(7) Uani 1 1 d . . . . .
C62 C 0.4102(3) 0.2924(2) 0.36154(17) 0.0255(8) Uani 1 1 d . . . . .
H62 H 0.453139 0.269599 0.336065 0.031 Uiso 1 1 calc R U . . .
C63 C 0.3015(4) 0.3052(3) 0.3474(2) 0.0338(10) Uani 1 1 d . . . . .
H63 H 0.270154 0.290564 0.312415 0.041 Uiso 1 1 calc R U . . .
C64 C 0.2384(3) 0.3390(2) 0.3836(2) 0.0335(10) Uani 1 1 d . . . . .
H64 H 0.164146 0.348014 0.373636 0.040 Uiso 1 1 calc R U . . .
C65 C 0.2849(4) 0.3596(2) 0.43494(19) 0.0287(9) Uani 1 1 d . . . . .
H65 H 0.242305 0.383417 0.459951 0.034 Uiso 1 1 calc R U . . .
C66 C 0.3924(3) 0.3457(2) 0.44976(17) 0.0226(8) Uani 1 1 d . . . . .
H66 H 0.422629 0.358736 0.485377 0.027 Uiso 1 1 calc R U . . .
C71 C 0.7471(3) 0.17635(18) 0.34952(15) 0.0162(7) Uani 1 1 d . . . . .
H71A H 0.744289 0.192956 0.310752 0.019 Uiso 1 1 calc R U . . .
H71B H 0.737650 0.126245 0.348729 0.019 Uiso 1 1 calc R U . . .
C72 C 0.8572(3) 0.1942(2) 0.37880(17) 0.0267(9) Uani 1 1 d . . . . .
H72A H 0.858523 0.179192 0.417954 0.032 Uiso 1 1 calc R U . . .
H72B H 0.867236 0.244279 0.378470 0.032 Uiso 1 1 calc R U . . .
C73 C 0.9508(4) 0.1599(2) 0.3503(2) 0.0320(10) Uani 1 1 d . . . . .
H73A H 0.940301 0.168136 0.309899 0.038 Uiso 1 1 calc R U . . .
H73B H 1.019557 0.182189 0.363598 0.038 Uiso 1 1 calc R U . . .
C74 C 0.9619(3) 0.0837(2) 0.36004(18) 0.0303(9) Uani 1 1 d . . . . .
H74A H 0.984938 0.075580 0.399528 0.036 Uiso 1 1 calc R U . . .
H74B H 0.890108 0.061970 0.352537 0.036 Uiso 1 1 calc R U . . .
C75 C 1.0427(5) 0.0499(3) 0.3241(2) 0.0388(11) Uani 1 1 d . . . . .
H75A H 1.021518 0.059759 0.284669 0.047 Uiso 1 1 calc R U . . .
H75B H 1.115217 0.070250 0.332798 0.047 Uiso 1 1 calc R U . . .
C76 C 1.0505(5) -0.0263(3) 0.3319(2) 0.0463(13) Uani 1 1 d . . . . .
H76A H 0.979100 -0.046888 0.323289 0.070 Uiso 1 1 calc R U . . .
H76B H 1.074921 -0.036473 0.370411 0.070 Uiso 1 1 calc R U . . .
H76C H 1.102486 -0.045000 0.306994 0.070 Uiso 1 1 calc R U . . .
C81 C 0.7732(3) 0.1802(2) 0.15061(15) 0.0186(7) Uani 1 1 d . . . . .
H81A H 0.744643 0.137261 0.165573 0.022 Uiso 1 1 calc R U . . .
H81B H 0.792336 0.210885 0.182262 0.022 Uiso 1 1 calc R U . . .
C82 C 0.8735(4) 0.1649(3) 0.12060(17) 0.0319(10) Uani 1 1 d . . . . .
H82A H 0.905144 0.207911 0.107664 0.038 Uiso 1 1 calc R U . A 1
H82B H 0.854164 0.136133 0.087734 0.038 Uiso 1 1 calc R U . A 1
C83 C 0.9568(4) 0.1277(3) 0.15932(17) 0.0336(10) Uani 0.30(3) 1 d D . P B 1
H83A H 0.988221 0.160461 0.187103 0.040 Uiso 0.30(3) 1 calc R U P B 1
H83B H 0.919274 0.091756 0.179522 0.040 Uiso 0.30(3) 1 calc R U P B 1
C84 C 1.049(2) 0.0951(17) 0.1296(12) 0.047(3) Uani 0.30(3) 1 d D . P B 1
H84A H 1.092037 0.131320 0.113084 0.057 Uiso 0.30(3) 1 calc R U P B 1
H84B H 1.017491 0.066039 0.099004 0.057 Uiso 0.30(3) 1 calc R U P B 1
C85 C 1.123(2) 0.0514(19) 0.169(2) 0.062(4) Uani 0.30(3) 1 d D . P B 1
H85A H 1.193415 0.044474 0.152176 0.074 Uiso 0.30(3) 1 calc R U P B 1
H85B H 1.138411 0.076580 0.204284 0.074 Uiso 0.30(3) 1 calc R U P B 1
C86 C 1.075(3) -0.0187(17) 0.1820(15) 0.063(4) Uani 0.30(3) 1 d D . P B 1
H86A H 1.130643 -0.047143 0.201293 0.095 Uiso 0.30(3) 1 calc R U P B 1
H86B H 1.048855 -0.040905 0.147336 0.095 Uiso 0.30(3) 1 calc R U P B 1
H86C H 1.014209 -0.012612 0.205715 0.095 Uiso 0.30(3) 1 calc R U P B 1
C83B C 0.9568(4) 0.1277(3) 0.15932(17) 0.0336(10) Uani 0.70(3) 1 d D . P B 2
H83C H 0.967488 0.153344 0.194541 0.040 Uiso 0.70(3) 1 calc R U P B 2
H83D H 0.928547 0.081959 0.168010 0.040 Uiso 0.70(3) 1 calc R U P B 2
C84B C 1.0660(8) 0.1199(8) 0.1337(5) 0.047(3) Uani 0.70(3) 1 d D . P B 2
H84C H 1.100351 0.165259 0.131180 0.057 Uiso 0.70(3) 1 calc R U P B 2
H84D H 1.053698 0.101713 0.095544 0.057 Uiso 0.70(3) 1 calc R U P B 2
C85B C 1.1433(10) 0.0720(9) 0.1676(8) 0.062(4) Uani 0.70(3) 1 d D . P B 2
H85C H 1.215987 0.075437 0.152919 0.074 Uiso 0.70(3) 1 calc R U P B 2
H85D H 1.149716 0.088458 0.206412 0.074 Uiso 0.70(3) 1 calc R U P B 2
C86B C 1.1103(13) -0.0033(7) 0.1679(6) 0.063(4) Uani 0.70(3) 1 d D . P B 2
H86D H 1.167009 -0.029826 0.188370 0.095 Uiso 0.70(3) 1 calc R U P B 2
H86E H 1.101051 -0.020031 0.129642 0.095 Uiso 0.70(3) 1 calc R U P B 2
H86F H 1.041921 -0.008175 0.185805 0.095 Uiso 0.70(3) 1 calc R U P B 2
C101 C 0.0264(6) 0.5935(4) 0.2324(4) 0.0600(19) Uani 0.854(5) 1 d . . P . .
H10A H 0.011652 0.554969 0.206493 0.072 Uiso 0.854(5) 1 calc R U P . .
H10B H -0.030921 0.628077 0.224657 0.072 Uiso 0.854(5) 1 calc R U P . .
Cl1 Cl 0.01947(19) 0.56408(11) 0.30046(11) 0.0775(8) Uani 0.854(5) 1 d . . P . .
Cl2 Cl 0.1511(2) 0.62906(17) 0.21969(15) 0.1198(14) Uani 0.854(5) 1 d . . P . .
C102 C 0.0309(8) 0.3854(4) 0.2435(4) 0.071(2) Uani 0.859(4) 1 d . . P . .
H10C H 0.011744 0.408571 0.277854 0.086 Uiso 0.859(4) 1 calc R U P . .
H10D H -0.022818 0.399597 0.213457 0.086 Uiso 0.859(4) 1 calc R U P . .
Cl3 Cl 0.0188(3) 0.30022(13) 0.25274(18) 0.1313(16) Uani 0.859(4) 1 d . . P . .
Cl4 Cl 0.15518(16) 0.41345(12) 0.22736(9) 0.0706(7) Uani 0.859(4) 1 d . . P . .

loop_
_atom_site_aniso_label
_atom_site_aniso_U_11
_atom_site_aniso_U_22
_atom_site_aniso_U_33
_atom_site_aniso_U_23
_atom_site_aniso_U_13
_atom_site_aniso_U_12
Br1 0.02480(19) 0.02102(18) 0.02030(18) -0.00474(15) -0.00293(16) -0.00422(17)
Br2 0.0274(2) 0.02453(19) 0.01997(18) 0.00404(16) 0.00877(16) -0.00623(18)
O1 0.0299(15) 0.0155(13) 0.0205(13) -0.0009(10) -0.0009(11) -0.0074(11)
N1 0.0208(15) 0.0163(15) 0.0120(14) 0.0013(12) -0.0008(12) 0.0038(13)
N2 0.0198(15) 0.0132(14) 0.0143(14) -0.0018(11) 0.0056(12) -0.0006(12)
N3 0.050(2) 0.0207(18) 0.0294(19) 0.0063(15) 0.0117(17) -0.0016(17)
N4 0.049(2) 0.0169(17) 0.0229(18) -0.0027(14) -0.0041(16) -0.0057(16)
C1 0.0180(17) 0.0135(17) 0.0151(16) -0.0004(13) 0.0017(13) -0.0008(14)
C2 0.0227(18) 0.0140(17) 0.0178(17) 0.0031(14) 0.0035(14) 0.0018(15)
C3 0.0221(17) 0.0110(16) 0.0213(17) -0.0006(13) 0.0059(15) -0.0017(14)
C4 0.0159(17) 0.0201(18) 0.0152(16) -0.0016(14) 0.0020(13) -0.0030(14)
C5 0.0211(18) 0.0149(17) 0.0151(16) 0.0015(13) -0.0001(14) 0.0012(14)
C6 0.0167(16) 0.0118(16) 0.0151(16) -0.0003(13) 0.0040(13) -0.0005(14)
C7 0.0195(18) 0.0105(16) 0.0133(16) -0.0002(13) -0.0010(13) 0.0003(13)
C8 0.0175(17) 0.0160(17) 0.0135(16) 0.0020(14) 0.0023(13) 0.0030(14)
C9 0.0203(17) 0.0131(17) 0.0149(17) 0.0019(13) 0.0006(14) 0.0021(14)
C10 0.0152(17) 0.0127(16) 0.0173(17) 0.0006(14) 0.0030(13) 0.0017(13)
C11 0.0182(17) 0.0168(18) 0.0132(16) 0.0010(14) -0.0008(13) 0.0016(15)
C12 0.0175(17) 0.0141(17) 0.0161(17) 0.0026(14) 0.0030(13) 0.0017(13)
C13 0.0192(18) 0.0164(18) 0.0138(16) 0.0013(13) 0.0007(13) -0.0003(15)
C14 0.0222(18) 0.0116(17) 0.0141(16) -0.0014(13) 0.0032(14) -0.0015(14)
C15 0.0164(17) 0.0150(17) 0.0143(17) -0.0014(13) 0.0024(13) 0.0012(14)
C16 0.0206(18) 0.0143(17) 0.0154(17) -0.0002(13) 0.0063(14) -0.0018(14)
C17 0.0175(17) 0.0126(16) 0.0166(16) -0.0006(13) 0.0025(14) -0.0010(14)
C18 0.0169(17) 0.0196(18) 0.0171(17) -0.0019(14) 0.0047(14) -0.0003(14)
C19 0.0171(17) 0.0204(18) 0.0161(16) 0.0029(14) 0.0023(14) -0.0070(14)
C20 0.0197(17) 0.0122(16) 0.0218(17) 0.0007(13) 0.0018(14) -0.0042(14)
C21 0.0208(17) 0.0138(17) 0.0199(17) -0.0037(14) 0.0036(14) -0.0021(15)
C22 0.0156(16) 0.0160(17) 0.0153(16) 0.0000(13) 0.0005(14) -0.0012(14)
C23 0.0213(18) 0.0149(17) 0.0179(17) 0.0014(14) 0.0000(13) -0.0024(16)
C24 0.026(2) 0.0152(18) 0.0229(19) 0.0020(15) 0.0023(16) -0.0002(15)
C25 0.0238(19) 0.0124(17) 0.0232(19) 0.0038(15) -0.0022(15) -0.0026(15)
C31 0.0192(17) 0.0143(17) 0.0142(16) 0.0010(13) -0.0032(14) -0.0003(14)
C32 0.026(2) 0.0204(19) 0.0169(18) -0.0013(15) 0.0016(15) 0.0008(16)
C33 0.033(2) 0.031(2) 0.020(2) 0.0024(17) 0.0051(17) -0.0034(19)
C34 0.036(2) 0.025(2) 0.024(2) 0.0094(17) -0.0001(18) -0.0071(18)
C35 0.035(2) 0.0156(19) 0.030(2) 0.0049(16) -0.0047(18) -0.0015(17)
C36 0.0267(19) 0.0182(19) 0.0186(17) 0.0006(14) -0.0024(15) 0.0013(16)
C41 0.0224(19) 0.0128(16) 0.0189(17) -0.0037(14) -0.0016(14) 0.0031(14)
C42 0.0236(19) 0.0165(18) 0.0215(18) -0.0023(14) -0.0039(15) 0.0021(15)
C43 0.023(2) 0.023(2) 0.034(2) -0.0050(17) -0.0066(17) 0.0043(16)
C44 0.021(2) 0.033(2) 0.035(2) -0.0087(19) 0.0039(17) 0.0008(18)
C45 0.031(2) 0.036(2) 0.022(2) -0.0019(18) 0.0047(17) -0.0031(19)
C46 0.0245(19) 0.024(2) 0.0189(18) 0.0021(15) -0.0009(15) 0.0019(16)
C51 0.0237(18) 0.0142(17) 0.0137(16) -0.0022(13) 0.0076(14) 0.0007(14)
C52 0.0257(18) 0.0151(17) 0.0196(17) -0.0010(14) 0.0078(15) -0.0009(15)
C53 0.035(2) 0.0141(18) 0.025(2) -0.0032(15) 0.0099(18) -0.0041(17)
C54 0.032(2) 0.028(2) 0.023(2) -0.0076(17) 0.0082(17) -0.0108(18)
C55 0.028(2) 0.030(2) 0.0199(19) -0.0025(17) 0.0072(16) -0.0022(18)
C56 0.0243(19) 0.0180(19) 0.0205(18) -0.0011(15) 0.0059(15) 0.0004(15)
C61 0.0219(19) 0.0142(16) 0.0215(18) 0.0000(14) 0.0063(15) -0.0015(14)
C62 0.023(2) 0.028(2) 0.026(2) -0.0038(17) 0.0027(16) 0.0018(17)
C63 0.031(2) 0.040(3) 0.030(2) -0.001(2) -0.0018(19) 0.002(2)
C64 0.019(2) 0.036(2) 0.046(3) 0.010(2) 0.0021(18) 0.0058(18)
C65 0.026(2) 0.021(2) 0.041(2) 0.0013(18) 0.0145(18) 0.0042(17)
C66 0.0250(19) 0.0191(19) 0.0245(19) 0.0007(15) 0.0090(16) -0.0035(16)
C71 0.0220(18) 0.0131(17) 0.0142(16) -0.0019(13) 0.0057(14) 0.0049(14)
C72 0.025(2) 0.029(2) 0.025(2) -0.0051(17) -0.0015(17) -0.0002(17)
C73 0.024(2) 0.035(2) 0.037(2) 0.0016(19) 0.0044(18) -0.0013(18)
C74 0.025(2) 0.035(2) 0.031(2) 0.0055(18) 0.0069(17) 0.0047(18)
C75 0.045(3) 0.039(3) 0.034(2) 0.008(2) 0.014(2) 0.012(2)
C76 0.048(3) 0.038(3) 0.054(3) 0.008(2) 0.013(3) 0.018(3)
C81 0.0234(19) 0.0177(18) 0.0141(16) 0.0014(14) -0.0029(14) 0.0046(15)
C82 0.028(2) 0.048(3) 0.0194(19) 0.0031(19) 0.0014(16) 0.009(2)
C83 0.028(2) 0.050(3) 0.022(2) 0.0012(19) 0.0011(18) 0.010(2)
C84 0.034(4) 0.082(9) 0.026(3) 0.001(5) 0.002(3) 0.013(5)
C85 0.030(5) 0.130(12) 0.026(3) -0.001(7) 0.003(4) 0.029(6)
C86 0.056(9) 0.087(8) 0.046(7) 0.002(5) 0.006(5) 0.049(7)
C83B 0.028(2) 0.050(3) 0.022(2) 0.0012(19) 0.0011(18) 0.010(2)
C84B 0.034(4) 0.082(9) 0.026(3) 0.001(5) 0.002(3) 0.013(5)
C85B 0.030(5) 0.130(12) 0.026(3) -0.001(7) 0.003(4) 0.029(6)
C86B 0.056(9) 0.087(8) 0.046(7) 0.002(5) 0.006(5) 0.049(7)
C101 0.052(4) 0.037(3) 0.093(5) -0.005(4) 0.015(4) 0.005(3)
Cl1 0.0712(13) 0.0588(12) 0.1061(18) 0.0170(11) 0.0334(12) 0.0047(10)
Cl2 0.0508(12) 0.142(3) 0.166(3) 0.102(2) 0.0035(15) -0.0070(14)
C102 0.063(5) 0.078(6) 0.074(5) 0.025(4) 0.008(4) 0.019(5)
Cl3 0.100(2) 0.0572(14) 0.226(4) 0.0268(19) -0.064(2) -0.0120(15)
Cl4 0.0544(10) 0.0883(16) 0.0698(12) -0.0096(11) 0.0102(9) 0.0076(10)

loop_
_atom_type_symbol
_atom_type_description
_atom_type_scat_dispersion_real
_atom_type_scat_dispersion_imag
_atom_type_scat_source
C C 0.0181 0.0091 'International Tables Vol C Tables 4.2.6.8 and 6.1.1.4'
H H 0.0000 0.0000 'International Tables Vol C Tables 4.2.6.8 and 6.1.1.4'
N N 0.0311 0.0180 'International Tables Vol C Tables 4.2.6.8 and 6.1.1.4'
O O 0.0492 0.0322 'International Tables Vol C Tables 4.2.6.8 and 6.1.1.4'
Cl Cl 0.3639 0.7018 'International Tables Vol C Tables 4.2.6.8 and 6.1.1.4'
Br Br -0.6763 1.2805 'International Tables Vol C Tables 4.2.6.8 and 6.1.1.4'

loop_
_geom_angle_atom_site_label_1
_geom_angle_atom_site_label_2
_geom_angle_atom_site_label_3
_geom_angle
C8 N1 C1 111.1(3)
C8 N1 C81 127.0(3)
C1 N1 C81 120.9(3)
C15 N2 C22 110.1(3)
C15 N2 C71 125.3(3)
C22 N2 C71 120.9(3)
C2 C1 C6 122.4(3)
C2 C1 N1 128.4(3)
C6 C1 N1 109.3(3)
C1 C2 C3 116.8(3)
C1 C2 H2 121.6
C3 C2 H2 121.6
C4 C3 C2 120.9(3)
C4 C3 H3 119.5
C2 C3 H3 119.5
C3 C4 C5 122.1(3)
C3 C4 Br1 119.0(3)
C5 C4 Br1 118.9(3)
C6 C5 C4 117.0(3)
C6 C5 H5 121.5
C4 C5 H5 121.5
C5 C6 C1 120.8(3)
C5 C6 C7 130.3(3)
C1 C6 C7 108.7(3)
C6 C7 C31 115.4(3)
C6 C7 C8 101.1(3)
C31 C7 C8 109.8(3)
C6 C7 C41 105.9(3)
C31 C7 C41 114.9(3)
C8 C7 C41 108.8(3)
N1 C8 C9 127.4(3)
N1 C8 C7 109.7(3)
C9 C8 C7 122.7(3)
C10 C9 C8 124.3(3)
C10 C9 H9 117.9
C8 C9 H9 117.9
C9 C10 C11 134.4(3)
C9 C10 C13 135.3(3)
C11 C10 C13 88.3(3)
C23 C11 C12 133.8(3)
C23 C11 C10 132.9(3)
C12 C11 C10 93.1(3)
C14 C12 C11 132.2(3)
C14 C12 C13 136.9(3)
C11 C12 C13 89.1(3)
O1 C13 C12 136.0(3)
O1 C13 C10 134.1(3)
C12 C13 C10 89.5(3)
C15 C14 C12 128.5(3)
C15 C14 H14 115.7
C12 C14 H14 115.7
N2 C15 C14 128.9(3)
N2 C15 C16 109.5(3)
C14 C15 C16 121.6(3)
C17 C16 C51 114.3(3)
C17 C16 C61 106.3(3)
C51 C16 C61 114.3(3)
C17 C16 C15 101.1(3)
C51 C16 C15 109.7(3)
C61 C16 C15 110.4(3)
C18 C17 C22 120.7(3)
C18 C17 C16 130.4(3)
C22 C17 C16 108.8(3)
C17 C18 C19 117.8(3)
C17 C18 H18 121.1
C19 C18 H18 121.1
C20 C19 C18 122.0(3)
C20 C19 Br2 118.5(3)
C18 C19 Br2 119.5(3)
C19 C20 C21 120.5(3)
C19 C20 H20 119.7
C21 C20 H20 119.7
C22 C21 C20 116.9(3)
C22 C21 H21 121.5
C20 C21 H21 121.5
C17 C22 C21 122.0(3)
C17 C22 N2 110.4(3)
C21 C22 N2 127.6(3)
C11 C23 C25 121.5(3)
C11 C23 C24 120.0(3)
C25 C23 C24 118.4(3)
N3 C24 C23 178.1(5)
N4 C25 C23 177.6(5)
C36 C31 C32 118.6(3)
C36 C31 C7 121.3(3)
C32 C31 C7 119.9(3)
C33 C32 C31 120.8(4)
C33 C32 H32 119.6
C31 C32 H32 119.6
C32 C33 C34 119.8(4)
C32 C33 H33 120.1
C34 C33 H33 120.1
C35 C34 C33 119.6(4)
C35 C34 H34 120.2
C33 C34 H34 120.2
C36 C35 C34 120.6(4)
C36 C35 H35 119.7
C34 C35 H35 119.7
C35 C36 C31 120.6(4)
C35 C36 H36 119.7
C31 C36 H36 119.7
C42 C41 C46 119.0(4)
C42 C41 C7 120.6(3)
C46 C41 C7 120.1(3)
C43 C42 C41 120.2(4)
C43 C42 H42 119.9
C41 C42 H42 119.9
C42 C43 C44 120.9(4)
C42 C43 H43 119.6
C44 C43 H43 119.6
C43 C44 C45 119.5(4)
C43 C44 H44 120.3
C45 C44 H44 120.3
C46 C45 C44 119.9(4)
C46 C45 H45 120.1
C44 C45 H45 120.1
C45 C46 C41 120.6(4)
C45 C46 H46 119.7
C41 C46 H46 119.7
C52 C51 C56 118.8(4)
C52 C51 C16 121.2(3)
C56 C51 C16 119.8(3)
C53 C52 C51 120.3(4)
C53 C52 H52 119.9
C51 C52 H52 119.9
C54 C53 C52 120.6(4)
C54 C53 H53 119.7
C52 C53 H53 119.7
C53 C54 C55 119.7(4)
C53 C54 H54 120.2
C55 C54 H54 120.2
C54 C55 C56 120.3(4)
C54 C55 H55 119.9
C56 C55 H55 119.9
C55 C56 C51 120.4(4)
C55 C56 H56 119.8
C51 C56 H56 119.8
C66 C61 C62 118.9(4)
C66 C61 C16 120.4(3)
C62 C61 C16 120.4(3)
C63 C62 C61 120.2(4)
C63 C62 H62 119.9
C61 C62 H62 119.9
C64 C63 C62 120.6(4)
C64 C63 H63 119.7
C62 C63 H63 119.7
C63 C64 C65 119.2(4)
C63 C64 H64 120.4
C65 C64 H64 120.4
C66 C65 C64 120.4(4)
C66 C65 H65 119.8
C64 C65 H65 119.8
C65 C66 C61 120.7(4)
C65 C66 H66 119.7
C61 C66 H66 119.7
N2 C71 C72 110.0(3)
N2 C71 H71A 109.7
C72 C71 H71A 109.7
N2 C71 H71B 109.7
C72 C71 H71B 109.7
H71A C71 H71B 108.2
C71 C72 C73 111.4(3)
C71 C72 H72A 109.4
C73 C72 H72A 109.4
C71 C72 H72B 109.4
C73 C72 H72B 109.4
H72A C72 H72B 108.0
C74 C73 C72 115.1(4)
C74 C73 H73A 108.5
C72 C73 H73A 108.5
C74 C73 H73B 108.5
C72 C73 H73B 108.5
H73A C73 H73B 107.5
C75 C74 C73 113.4(4)
C75 C74 H74A 108.9
C73 C74 H74A 108.9
C75 C74 H74B 108.9
C73 C74 H74B 108.9
H74A C74 H74B 107.7
C76 C75 C74 113.5(4)
C76 C75 H75A 108.9
C74 C75 H75A 108.9
C76 C75 H75B 108.9
C74 C75 H75B 108.9
H75A C75 H75B 107.7
C75 C76 H76A 109.5
C75 C76 H76B 109.5
H76A C76 H76B 109.5
C75 C76 H76C 109.5
H76A C76 H76C 109.5
H76B C76 H76C 109.5
N1 C81 C82 111.6(3)
N1 C81 H81A 109.3
C82 C81 H81A 109.3
N1 C81 H81B 109.3
C82 C81 H81B 109.3
H81A C81 H81B 108.0
C81 C82 C83B 110.0(3)
C81 C82 C83 110.0(3)
C81 C82 H82A 109.7
C83 C82 H82A 109.7
C81 C82 H82B 109.7
C83 C82 H82B 109.7
H82A C82 H82B 108.2
C84 C83 C82 113.8(11)
C84 C83 H83A 108.8
C82 C83 H83A 108.8
C84 C83 H83B 108.8
C82 C83 H83B 108.8
H83A C83 H83B 107.7
C83 C84 C85 112(2)
C83 C84 H84A 109.2
C85 C84 H84A 109.2
C83 C84 H84B 109.2
C85 C84 H84B 109.2
H84A C84 H84B 107.9
C86 C85 C84 113(2)
C86 C85 H85A 108.9
C84 C85 H85A 108.9
C86 C85 H85B 108.9
C84 C85 H85B 108.9
H85A C85 H85B 107.7
C85 C86 H86A 109.5
C85 C86 H86B 109.5
H86A C86 H86B 109.5
C85 C86 H86C 109.5
H86A C86 H86C 109.5
H86B C86 H86C 109.5
C84B C83B C82 112.1(5)
C84B C83B H83C 109.2
C82 C83B H83C 109.2
C84B C83B H83D 109.2
C82 C83B H83D 109.2
H83C C83B H83D 107.9
C83B C84B C85B 112.3(8)
C83B C84B H84C 109.2
C85B C84B H84C 109.2
C83B C84B H84D 109.2
C85B C84B H84D 109.2
H84C C84B H84D 107.9
C86B C85B C84B 115.8(10)
C86B C85B H85C 108.3
C84B C85B H85C 108.3
C86B C85B H85D 108.3
C84B C85B H85D 108.3
H85C C85B H85D 107.4
C85B C86B H86D 109.5
C85B C86B H86E 109.5
H86D C86B H86E 109.5
C85B C86B H86F 109.5
H86D C86B H86F 109.5
H86E C86B H86F 109.5
Cl2 C101 Cl1 113.4(5)
Cl2 C101 H10A 108.9
Cl1 C101 H10A 108.9
Cl2 C101 H10B 108.9
Cl1 C101 H10B 108.9
H10A C101 H10B 107.7
Cl3 C102 Cl4 116.0(5)
Cl3 C102 H10C 108.3
Cl4 C102 H10C 108.3
Cl3 C102 H10D 108.3
Cl4 C102 H10D 108.3
H10C C102 H10D 107.4

loop_
_geom_bond_atom_site_label_1
_geom_bond_atom_site_label_2
_geom_bond_distance
Br1 C4 1.900(4)
Br2 C19 1.902(4)
O1 C13 1.224(5)
N1 C8 1.332(5)
N1 C1 1.419(5)
N1 C81 1.478(5)
N2 C15 1.366(5)
N2 C22 1.414(4)
N2 C71 1.468(4)
N3 C24 1.147(5)
N4 C25 1.152(5)
C1 C2 1.384(5)
C1 C6 1.389(5)
C2 C3 1.393(5)
C2 H2 0.9500
C3 C4 1.381(5)
C3 H3 0.9500
C4 C5 1.395(5)
C5 C6 1.381(5)
C5 H5 0.9500
C6 C7 1.519(5)
C7 C31 1.532(5)
C7 C8 1.535(5)
C7 C41 1.546(5)
C8 C9 1.408(5)
C9 C10 1.367(5)
C9 H9 0.9500
C10 C11 1.449(5)
C10 C13 1.492(5)
C11 C23 1.393(5)
C11 C12 1.436(5)
C12 C14 1.394(5)
C12 C13 1.483(5)
C14 C15 1.376(5)
C14 H14 0.9500
C15 C16 1.542(5)
C16 C17 1.524(5)
C16 C51 1.533(5)
C16 C61 1.542(5)
C17 C18 1.377(5)
C17 C22 1.389(5)
C18 C19 1.388(5)
C18 H18 0.9500
C19 C20 1.386(5)
C20 C21 1.398(5)
C20 H20 0.9500
C21 C22 1.396(5)
C21 H21 0.9500
C23 C25 1.413(5)
C23 C24 1.420(5)
C31 C36 1.393(5)
C31 C32 1.402(5)
C32 C33 1.389(6)
C32 H32 0.9500
C33 C34 1.395(6)
C33 H33 0.9500
C34 C35 1.385(6)
C34 H34 0.9500
C35 C36 1.384(6)
C35 H35 0.9500
C36 H36 0.9500
C41 C42 1.390(5)
C41 C46 1.397(5)
C42 C43 1.383(6)
C42 H42 0.9500
C43 C44 1.384(7)
C43 H43 0.9500
C44 C45 1.390(6)
C44 H44 0.9500
C45 C46 1.390(6)
C45 H45 0.9500
C46 H46 0.9500
C51 C52 1.395(5)
C51 C56 1.399(6)
C52 C53 1.392(6)
C52 H52 0.9500
C53 C54 1.382(6)
C53 H53 0.9500
C54 C55 1.385(6)
C54 H54 0.9500
C55 C56 1.394(6)
C55 H55 0.9500
C56 H56 0.9500
C61 C66 1.387(5)
C61 C62 1.398(6)
C62 C63 1.388(6)
C62 H62 0.9500
C63 C64 1.379(7)
C63 H63 0.9500
C64 C65 1.392(7)
C64 H64 0.9500
C65 C66 1.381(6)
C65 H65 0.9500
C66 H66 0.9500
C71 C72 1.531(5)
C71 H71A 0.9900
C71 H71B 0.9900
C72 C73 1.539(6)
C72 H72A 0.9900
C72 H72B 0.9900
C73 C74 1.519(6)
C73 H73A 0.9900
C73 H73B 0.9900
C74 C75 1.518(6)
C74 H74A 0.9900
C74 H74B 0.9900
C75 C76 1.509(7)
C75 H75A 0.9900
C75 H75B 0.9900
C76 H76A 0.9800
C76 H76B 0.9800
C76 H76C 0.9800
C81 C82 1.508(6)
C81 H81A 0.9900
C81 H81B 0.9900
C82 C83B 1.529(6)
C82 C83 1.529(6)
C82 H82A 0.9900
C82 H82B 0.9900
C83 C84 1.523(16)
C83 H83A 0.9900
C83 H83B 0.9900
C84 C85 1.544(17)
C84 H84A 0.9900
C84 H84B 0.9900
C85 C86 1.54(2)
C85 H85A 0.9900
C85 H85B 0.9900
C86 H86A 0.9800
C86 H86B 0.9800
C86 H86C 0.9800
C83B C84B 1.529(9)
C83B H83C 0.9900
C83B H83D 0.9900
C84B C85B 1.536(10)
C84B H84C 0.9900
C84B H84D 0.9900
C85B C86B 1.533(15)
C85B H85C 0.9900
C85B H85D 0.9900
C86B H86D 0.9800
C86B H86E 0.9800
C86B H86F 0.9800
C101 Cl2 1.737(8)
C101 Cl1 1.751(8)
C101 H10A 0.9900
C101 H10B 0.9900
C102 Cl3 1.694(9)
C102 Cl4 1.700(9)
C102 H10C 0.9900
C102 H10D 0.9900

loop_
_geom_torsion_atom_site_label_1
_geom_torsion_atom_site_label_2
_geom_torsion_atom_site_label_3
_geom_torsion_atom_site_label_4
_geom_torsion
C8 N1 C1 C2 -176.1(4)
C81 N1 C1 C2 14.9(6)
C8 N1 C1 C6 3.0(4)
C81 N1 C1 C6 -165.9(3)
C6 C1 C2 C3 0.4(6)
N1 C1 C2 C3 179.4(3)
C1 C2 C3 C4 0.4(5)
C2 C3 C4 C5 -1.2(6)
C2 C3 C4 Br1 -179.9(3)
C3 C4 C5 C6 1.1(5)
Br1 C4 C5 C6 179.8(3)
C4 C5 C6 C1 -0.3(5)
C4 C5 C6 C7 -174.1(4)
C2 C1 C6 C5 -0.4(6)
N1 C1 C6 C5 -179.7(3)
C2 C1 C6 C7 174.5(3)
N1 C1 C6 C7 -4.7(4)
C5 C6 C7 C31 -62.9(5)
C1 C6 C7 C31 122.7(3)
C5 C6 C7 C8 178.7(4)
C1 C6 C7 C8 4.4(4)
C5 C6 C7 C41 65.4(5)
C1 C6 C7 C41 -109.0(3)
C1 N1 C8 C9 176.1(4)
C81 N1 C8 C9 -15.8(6)
C1 N1 C8 C7 0.0(4)
C81 N1 C8 C7 168.1(3)
C6 C7 C8 N1 -2.6(4)
C31 C7 C8 N1 -124.9(3)
C41 C7 C8 N1 108.5(3)
C6 C7 C8 C9 -179.0(3)
C31 C7 C8 C9 58.7(4)
C41 C7 C8 C9 -67.8(4)
N1 C8 C9 C10 -38.5(6)
C7 C8 C9 C10 137.1(4)
C8 C9 C10 C11 -171.7(4)
C8 C9 C10 C13 -13.9(7)
C9 C10 C11 C23 -8.1(8)
C13 C10 C11 C23 -172.7(4)
C9 C10 C11 C12 167.1(4)
C13 C10 C11 C12 2.5(3)
C23 C11 C12 C14 6.2(8)
C10 C11 C12 C14 -169.0(4)
C23 C11 C12 C13 172.7(4)
C10 C11 C12 C13 -2.5(3)
C14 C12 C13 O1 -5.0(8)
C11 C12 C13 O1 -170.3(5)
C14 C12 C13 C10 167.7(5)
C11 C12 C13 C10 2.4(3)
C9 C10 C13 O1 6.3(8)
C11 C10 C13 O1 170.6(5)
C9 C10 C13 C12 -166.7(4)
C11 C10 C13 C12 -2.4(3)
C11 C12 C14 C15 -176.7(4)
C13 C12 C14 C15 23.3(7)
C22 N2 C15 C14 -179.0(4)
C71 N2 C15 C14 22.9(6)
C22 N2 C15 C16 0.1(4)
C71 N2 C15 C16 -158.0(3)
C12 C14 C15 N2 23.6(7)
C12 C14 C15 C16 -155.4(4)
N2 C15 C16 C17 1.5(4)
C14 C15 C16 C17 -179.3(3)
N2 C15 C16 C51 122.5(3)
C14 C15 C16 C51 -58.3(4)
N2 C15 C16 C61 -110.6(3)
C14 C15 C16 C61 68.5(4)
C51 C16 C17 C18 63.4(5)
C61 C16 C17 C18 -63.6(5)
C15 C16 C17 C18 -178.9(4)
C51 C16 C17 C22 -120.4(3)
C61 C16 C17 C22 112.6(3)
C15 C16 C17 C22 -2.7(4)
C22 C17 C18 C19 0.1(6)
C16 C17 C18 C19 175.9(4)
C17 C18 C19 C20 -0.5(6)
C17 C18 C19 Br2 -179.9(3)
C18 C19 C20 C21 0.5(6)
Br2 C19 C20 C21 179.9(3)
C19 C20 C21 C22 -0.1(6)
C18 C17 C22 C21 0.4(6)
C16 C17 C22 C21 -176.3(3)
C18 C17 C22 N2 179.6(3)
C16 C17 C22 N2 3.0(4)
C20 C21 C22 C17 -0.3(6)
C20 C21 C22 N2 -179.5(3)
C15 N2 C22 C17 -2.0(4)
C71 N2 C22 C17 157.3(3)
C15 N2 C22 C21 177.3(4)
C71 N2 C22 C21 -23.5(6)
C12 C11 C23 C25 -2.2(7)
C10 C11 C23 C25 171.1(4)
C12 C11 C23 C24 178.5(4)
C10 C11 C23 C24 -8.1(7)
C6 C7 C31 C36 163.0(3)
C8 C7 C31 C36 -83.6(4)
C41 C7 C31 C36 39.4(5)
C6 C7 C31 C32 -21.3(5)
C8 C7 C31 C32 92.0(4)
C41 C7 C31 C32 -145.0(3)
C36 C31 C32 C33 -1.6(6)
C7 C31 C32 C33 -177.3(4)
C31 C32 C33 C34 0.8(6)
C32 C33 C34 C35 -0.3(7)
C33 C34 C35 C36 0.6(7)
C34 C35 C36 C31 -1.4(6)
C32 C31 C36 C35 1.9(6)
C7 C31 C36 C35 177.5(3)
C6 C7 C41 C42 -95.0(4)
C31 C7 C41 C42 33.6(5)
C8 C7 C41 C42 157.1(3)
C6 C7 C41 C46 78.5(4)
C31 C7 C41 C46 -152.9(3)
C8 C7 C41 C46 -29.4(4)
C46 C41 C42 C43 0.4(6)
C7 C41 C42 C43 174.0(3)
C41 C42 C43 C44 -0.2(6)
C42 C43 C44 C45 0.1(7)
C43 C44 C45 C46 -0.4(7)
C44 C45 C46 C41 0.7(7)
C42 C41 C46 C45 -0.7(6)
C7 C41 C46 C45 -174.3(4)
C17 C16 C51 C52 -158.0(3)
C61 C16 C51 C52 -35.3(5)
C15 C16 C51 C52 89.3(4)
C17 C16 C51 C56 26.5(5)
C61 C16 C51 C56 149.2(3)
C15 C16 C51 C56 -86.2(4)
C56 C51 C52 C53 -1.2(5)
C16 C51 C52 C53 -176.8(3)
C51 C52 C53 C54 0.0(6)
C52 C53 C54 C55 0.9(6)
C53 C54 C55 C56 -0.6(6)
C54 C55 C56 C51 -0.6(6)
C52 C51 C56 C55 1.5(5)
C16 C51 C56 C55 177.2(3)
C17 C16 C61 C66 87.8(4)
C51 C16 C61 C66 -39.2(5)
C15 C16 C61 C66 -163.4(3)
C17 C16 C61 C62 -84.8(4)
C51 C16 C61 C62 148.2(4)
C15 C16 C61 C62 24.0(5)
C66 C61 C62 C63 0.3(6)
C16 C61 C62 C63 173.1(4)
C61 C62 C63 C64 0.8(7)
C62 C63 C64 C65 -0.6(7)
C63 C64 C65 C66 -0.8(7)
C64 C65 C66 C61 2.0(6)
C62 C61 C66 C65 -1.7(6)
C16 C61 C66 C65 -174.5(4)
C15 N2 C71 C72 68.9(4)
C22 N2 C71 C72 -87.0(4)
N2 C71 C72 C73 178.0(3)
C71 C72 C73 C74 -73.5(5)
C72 C73 C74 C75 170.7(4)
C73 C74 C75 C76 -177.5(5)
C8 N1 C81 C82 -98.8(4)
C1 N1 C81 C82 68.2(5)
N1 C81 C82 C83B -176.7(4)
N1 C81 C82 C83 -176.7(4)
C81 C82 C83 C84 166.1(16)
C82 C83 C84 C85 -173.5(18)
C83 C84 C85 C86 78(4)
C81 C82 C83B C84B -171.9(7)
C82 C83B C84B C85B -170.0(9)
C83B C84B C85B C86B 68.0(15)
